data_2231633
loop_
_publ_author_name
'Loughrey, Bradley T.'
'Williams, Michael L.'
'Healy, Peter C.'

_publ_section_title
;
 (\h^6^-Isopropyl
 <i>N</i>-phenylcarbamate)(\h^5^-pentamethylcyclopentadienyl)ruthenium(II)
 tetraphenylborate acetone monosolvate
;
_journal_coeditor_code NG5208
_journal_issue 9
_journal_name_full 'Acta Crystallographica Section E'
_journal_page_first m1231
_journal_paper_doi 10.1107/S1600536811031655
_journal_volume 67
_journal_year 2011
_chemical_formula_iupac '[Ru (C10 H15) (C10 H13 N O2)] (C24 H20 B), C3 H6 O'
_chemical_formula_moiety 'C20 H28 N O2 Ru +, C24 H20 B -, C3 H6 O'
_chemical_formula_sum 'C47 H54 B N O3 Ru'
_chemical_formula_weight 792.79
_chemical_name_systematic
;
(\h^6^-Isopropyl
<i>N</i>-phenylcarbamate)(\h^5^-pentamethylcyclopentadienyl)ruthenium(II)
tetraphenylborate acetone monosolvate
;
_space_group_IT_number 14
_symmetry_cell_setting monoclinic
_symmetry_space_group_name_Hall '-P 2ybc'
_symmetry_space_group_name_H-M 'P 1 21/c 1'
_atom_sites_solution_hydrogens geom
_atom_sites_solution_primary direct
_atom_sites_solution_secondary difmap
_cell_angle_alpha 90
_cell_angle_beta 92.334(2)
_cell_angle_gamma 90
_cell_formula_units_Z 4
_cell_length_a 9.8697(2)
_cell_length_b 28.7953(7)
_cell_length_c 14.3384(3)
_cell_measurement_reflns_used 26954
_cell_measurement_temperature 200
_cell_measurement_theta_max 32.3553
_cell_measurement_theta_min 3.2423
_cell_volume 4071.61(15)
_computing_cell_refinement 'CrysAlis PRO (Oxford Diffraction, 2010)'
_computing_data_collection 'CrysAlis PRO (Oxford Diffraction, 2010)'
_computing_data_reduction 'CrysAlis PRO (Oxford Diffraction, 2010)'
_computing_molecular_graphics 'ORTEP-3 for Windows (Farrugia, 1997)'
_computing_publication_material 'PLATON (Spek, 2009) and publCIF (Westrip, 2010)'
_computing_structure_refinement 'TEXSAN (Molecular Structure Corporation, 2001) and SHELXL97 (Sheldrick, 2008)'
_computing_structure_solution
;
TEXSAN (Molecular Structure Corporation, 2001) and
SIR97 (Altomare <i>et al.</i>, 1999)
;
_diffrn_ambient_temperature 200
_diffrn_detector_area_resol_mean 16.0774
_diffrn_measured_fraction_theta_full 0.998
_diffrn_measured_fraction_theta_max 0.998
_diffrn_measurement_device_type 'Oxford Diffraction Gemini S Ultra'
_diffrn_measurement_method '\w and \f'
_diffrn_radiation_monochromator graphite
_diffrn_radiation_source 'Enhance (Mo) X-ray Source'
_diffrn_radiation_type MoK\a
_diffrn_radiation_wavelength 0.71070
_diffrn_reflns_av_R_equivalents 0.0251
_diffrn_reflns_av_sigmaI/netI 0.0200
_diffrn_reflns_limit_h_max 12
_diffrn_reflns_limit_h_min -12
_diffrn_reflns_limit_k_max 37
_diffrn_reflns_limit_k_min -37
_diffrn_reflns_limit_l_max 18
_diffrn_reflns_limit_l_min -18
_diffrn_reflns_number 44079
_diffrn_reflns_theta_full 27.50
_diffrn_reflns_theta_max 27.50
_diffrn_reflns_theta_min 3.25
_diffrn_standards_decay_% 0
_diffrn_standards_number 0
_exptl_absorpt_coefficient_mu 0.426
_exptl_absorpt_correction_T_max 0.872
_exptl_absorpt_correction_T_min 0.818
_exptl_absorpt_correction_type multi-scan
_exptl_absorpt_process_details
;
(CrysAlis PRO; Oxford Diffraction, 2010)
;
_exptl_crystal_colour colourless
_exptl_crystal_density_diffrn 1.293
_exptl_crystal_density_method 'not measured'
_exptl_crystal_description block
_exptl_crystal_F_000 1664
_exptl_crystal_size_max 0.490
_exptl_crystal_size_mid 0.480
_exptl_crystal_size_min 0.330
_refine_diff_density_max 1.180
_refine_diff_density_min -1.198
_refine_ls_extinction_method none
_refine_ls_goodness_of_fit_ref 1.148
_refine_ls_hydrogen_treatment constr
_refine_ls_matrix_type full
_refine_ls_number_parameters 478
_refine_ls_number_reflns 9342
_refine_ls_number_restraints 0
_refine_ls_restrained_S_all 1.148
_refine_ls_R_factor_all 0.0533
_refine_ls_R_factor_gt 0.0479
_refine_ls_shift/su_max 0.000
_refine_ls_shift/su_mean 0.000
_refine_ls_structure_factor_coef Fsqd
_refine_ls_weighting_details 'calc w=1/[\s^2^(Fo^2^)+(0.0522P)^2^+6.7463P] where P=(Fo^2^+2Fc^2^)/3'
_refine_ls_weighting_scheme calc
_refine_ls_wR_factor_gt 0.1229
_refine_ls_wR_factor_ref 0.1263
_reflns_number_gt 8506
_reflns_number_total 9342
_reflns_threshold_expression I>2\s(I)
_cod_data_source_file ng5208.cif
_cod_data_source_block I
_cod_original_sg_symbol_H-M 'P 21/c'
_cod_database_code 2231633
_cod_database_fobs_code 2231633

loop_
_symmetry_equiv_pos_site_id
_symmetry_equiv_pos_as_xyz
1 x,y,z
2 -x,1/2+y,1/2-z
3 -x,-y,-z
4 x,1/2-y,1/2+z

loop_
_atom_site_aniso_label
_atom_site_aniso_U_11
_atom_site_aniso_U_22
_atom_site_aniso_U_33
_atom_site_aniso_U_12
_atom_site_aniso_U_13
_atom_site_aniso_U_23
Ru1 0.02750(10) 0.02260(10) 0.01890(10) -0.00330(10) 0.00010(10) -0.00460(10)
O1 0.0377(14) 0.0517(16) 0.083(2) -0.0029(12) 0.0079(13) 0.0006(15)
O2 0.0437(14) 0.0396(14) 0.0727(19) 0.0004(11) 0.0098(13) 0.0059(13)
N1 0.0370(14) 0.0351(14) 0.0374(15) -0.0007(11) 0.0025(11) 0.0053(11)
C1 0.0537(19) 0.0306(15) 0.0156(13) 0.0042(13) 0.0023(12) -0.0045(11)
C2 0.056(2) 0.0370(16) 0.0157(13) -0.0142(14) -0.0029(12) -0.0006(11)
C3 0.0344(16) 0.0433(17) 0.0198(14) -0.0054(13) -0.0018(11) 0.0024(12)
C4 0.0354(15) 0.0325(15) 0.0224(13) 0.0009(12) 0.0039(11) 0.0004(11)
C5 0.0337(15) 0.0339(15) 0.0218(13) 0.0018(12) 0.0035(11) 0.0007(11)
C6 0.085(3) 0.0369(19) 0.0353(19) 0.0181(18) 0.0075(19) -0.0045(14)
C7 0.083(3) 0.051(2) 0.038(2) -0.034(2) -0.0071(19) -0.0068(16)
C8 0.0368(19) 0.079(3) 0.041(2) -0.0022(18) -0.0061(15) 0.0107(19)
C9 0.056(2) 0.0317(17) 0.052(2) 0.0030(15) 0.0106(17) 0.0082(15)
C10 0.0352(17) 0.057(2) 0.0425(19) -0.0028(15) 0.0084(14) 0.0041(16)
C11 0.0414(16) 0.0333(15) 0.0157(12) -0.0005(12) -0.0002(11) -0.0025(11)
C12 0.0299(14) 0.0438(17) 0.0221(13) -0.0040(12) 0.0061(11) -0.0049(12)
C13 0.0440(18) 0.0445(18) 0.0255(15) 0.0113(14) 0.0053(13) -0.0113(13)
C14 0.067(2) 0.0320(16) 0.0302(16) -0.0056(15) 0.0013(15) -0.0147(13)
C15 0.0436(18) 0.0483(19) 0.0269(15) -0.0179(15) -0.0023(13) -0.0123(14)
C16 0.0317(15) 0.0503(19) 0.0208(14) 0.0010(13) -0.0037(11) -0.0058(13)
C17 0.0410(18) 0.0451(19) 0.0405(19) -0.0046(15) 0.0002(14) 0.0013(15)
C18 0.0427(19) 0.0413(19) 0.062(2) 0.0075(15) 0.0159(17) 0.0035(17)
C19 0.047(2) 0.056(3) 0.091(4) -0.0011(19) -0.006(2) 0.002(2)
C20 0.055(2) 0.052(2) 0.065(3) -0.0038(18) 0.003(2) -0.007(2)
C111 0.0164(11) 0.0264(13) 0.0304(14) 0.0021(9) -0.0002(10) -0.0038(11)
C112 0.0279(14) 0.0305(14) 0.0339(15) 0.0020(11) 0.0023(11) -0.0019(12)
C113 0.0305(15) 0.0285(15) 0.0510(19) 0.0019(12) 0.0002(13) 0.0070(13)
C114 0.0281(15) 0.0242(14) 0.069(2) 0.0029(11) 0.0009(15) -0.0068(15)
C115 0.0344(16) 0.0344(16) 0.049(2) 0.0020(13) 0.0012(14) -0.0168(15)
C116 0.0260(14) 0.0324(15) 0.0348(16) 0.0005(11) 0.0010(11) -0.0066(12)
C121 0.0357(15) 0.0238(13) 0.0268(14) 0.0037(11) 0.0011(11) -0.0030(11)
C122 0.0460(19) 0.0482(19) 0.0300(16) 0.0094(15) -0.0003(14) -0.0013(14)
C123 0.071(3) 0.065(3) 0.0272(17) 0.023(2) 0.0030(16) 0.0068(16)
C124 0.084(3) 0.056(2) 0.036(2) 0.017(2) 0.026(2) 0.0142(17)
C125 0.054(2) 0.047(2) 0.051(2) -0.0047(17) 0.0241(18) 0.0030(17)
C126 0.0411(17) 0.0347(16) 0.0320(16) -0.0027(13) 0.0084(13) -0.0018(12)
C131 0.0223(12) 0.0228(12) 0.0297(14) -0.0014(10) -0.0013(10) -0.0065(10)
C132 0.0277(14) 0.0293(14) 0.0337(15) 0.0014(11) -0.0016(11) -0.0036(12)
C133 0.0281(14) 0.0338(15) 0.0400(17) -0.0026(12) 0.0060(12) -0.0073(13)
C134 0.0228(14) 0.0301(15) 0.054(2) 0.0005(11) 0.0023(13) -0.0111(14)
C135 0.0330(16) 0.0368(17) 0.055(2) 0.0111(13) -0.0009(14) 0.0040(15)
C136 0.0309(15) 0.0355(16) 0.0446(18) 0.0046(12) 0.0029(13) 0.0061(14)
C141 0.0213(12) 0.0273(13) 0.0241(13) -0.0026(10) 0.0040(10) -0.0025(10)
C142 0.0251(13) 0.0357(15) 0.0285(14) 0.0013(11) 0.0017(11) -0.0036(12)
C143 0.0251(14) 0.0517(19) 0.0336(16) -0.0005(13) -0.0018(12) -0.0033(14)
C144 0.0366(17) 0.055(2) 0.0302(16) -0.0106(15) -0.0033(13) -0.0133(15)
C145 0.0388(17) 0.0419(18) 0.0411(18) -0.0041(14) 0.0055(14) -0.0192(15)
C146 0.0250(13) 0.0317(15) 0.0368(16) -0.0017(11) 0.0031(11) -0.0086(12)
B1 0.0215(14) 0.0245(14) 0.0237(14) 0.0003(11) 0.0001(11) -0.0023(11)
O3 0.0510(17) 0.0503(16) 0.093(2) -0.0068(13) 0.0117(16) -0.0071(16)
C21 0.0417(18) 0.0432(19) 0.046(2) 0.0065(15) 0.0156(15) -0.0058(15)
C22 0.054(2) 0.079(3) 0.050(2) 0.008(2) 0.0092(18) -0.011(2)
C23 0.094(4) 0.059(3) 0.061(3) -0.003(3) 0.002(3) 0.010(2)

loop_
_atom_site_type_symbol
_atom_site_label
_atom_site_fract_x
_atom_site_fract_y
_atom_site_fract_z
_atom_site_U_iso_or_equiv
_atom_site_thermal_displace_type
_atom_site_occupancy
Ru Ru1 0.44124(2) 0.209240(10) 0.410490(10) 0.02300(10) Uani 1.000
O O1 0.2194(3) 0.32596(10) 0.3028(2) 0.0573(10) Uani 1.000
O O2 0.3827(3) 0.37946(9) 0.2802(2) 0.0518(9) Uani 1.000
N N1 0.4439(3) 0.30608(10) 0.2804(2) 0.0365(8) Uani 1.000
C C1 0.3702(3) 0.24487(11) 0.53353(19) 0.0333(9) Uani 1.000
C C2 0.5150(4) 0.24541(11) 0.5359(2) 0.0364(10) Uani 1.000
C C3 0.5620(3) 0.19837(12) 0.5389(2) 0.0326(9) Uani 1.000
C C4 0.4463(3) 0.16854(10) 0.5384(2) 0.0300(8) Uani 1.000
C C5 0.3272(3) 0.19730(11) 0.5356(2) 0.0297(8) Uani 1.000
C C6 0.2792(5) 0.28640(13) 0.5325(3) 0.0523(13) Uani 1.000
C C7 0.6027(5) 0.28816(14) 0.5369(3) 0.0576(14) Uani 1.000
C C8 0.7069(4) 0.18270(17) 0.5457(3) 0.0525(14) Uani 1.000
C C9 0.4498(4) 0.11682(12) 0.5442(3) 0.0463(11) Uani 1.000
C C10 0.1840(4) 0.18072(14) 0.5402(3) 0.0447(11) Uani 1.000
C C11 0.4390(3) 0.25776(11) 0.28548(19) 0.0302(8) Uani 1.000
C C12 0.5621(3) 0.23262(11) 0.2926(2) 0.0318(9) Uani 1.000
C C13 0.5626(3) 0.18379(12) 0.2954(2) 0.0379(10) Uani 1.000
C C14 0.4398(4) 0.15916(12) 0.2938(2) 0.0431(10) Uani 1.000
C C15 0.3168(4) 0.18361(13) 0.2906(2) 0.0397(10) Uani 1.000
C C16 0.3153(3) 0.23274(12) 0.2874(2) 0.0344(9) Uani 1.000
C C17 0.3355(4) 0.33617(13) 0.2892(2) 0.0422(11) Uani 1.000
C C18 0.2889(4) 0.41772(13) 0.2965(3) 0.0483(11) Uani 1.000
C C19 0.3843(4) 0.45778(16) 0.3153(4) 0.0649(18) Uani 1.000
C C20 0.1891(4) 0.42725(15) 0.2186(3) 0.0573(14) Uani 1.000
C C111 -0.0628(3) 0.15255(9) 0.2436(2) 0.0244(7) Uani 1.000
C C112 -0.0605(3) 0.17988(10) 0.1626(2) 0.0307(8) Uani 1.000
C C113 -0.0551(3) 0.22842(11) 0.1645(3) 0.0367(9) Uani 1.000
C C114 -0.0532(3) 0.25171(11) 0.2486(3) 0.0405(10) Uani 1.000
C C115 -0.0581(3) 0.22646(12) 0.3296(3) 0.0393(10) Uani 1.000
C C116 -0.0630(3) 0.17789(11) 0.3273(2) 0.0311(9) Uani 1.000
C C121 -0.1220(3) 0.07389(10) 0.3350(2) 0.0288(8) Uani 1.000
C C122 -0.0507(4) 0.07272(13) 0.4217(2) 0.0415(10) Uani 1.000
C C123 -0.1053(5) 0.05479(15) 0.5020(2) 0.0544(15) Uani 1.000
C C124 -0.2348(5) 0.03813(15) 0.4999(3) 0.0580(14) Uani 1.000
C C125 -0.3100(4) 0.03905(14) 0.4169(3) 0.0501(12) Uani 1.000
C C126 -0.2542(3) 0.05708(11) 0.3365(2) 0.0358(9) Uani 1.000
C C131 0.1017(3) 0.07966(9) 0.2258(2) 0.0250(7) Uani 1.000
C C132 0.1706(3) 0.09768(10) 0.1506(2) 0.0303(8) Uani 1.000
C C133 0.3009(3) 0.08441(11) 0.1300(2) 0.0338(9) Uani 1.000
C C134 0.3705(3) 0.05224(11) 0.1852(2) 0.0356(10) Uani 1.000
C C135 0.3067(3) 0.03349(12) 0.2595(3) 0.0417(10) Uani 1.000
C C136 0.1742(3) 0.04664(11) 0.2788(2) 0.0370(9) Uani 1.000
C C141 -0.1450(3) 0.07536(9) 0.14778(19) 0.0242(7) Uani 1.000
C C142 -0.2656(3) 0.09578(11) 0.1127(2) 0.0298(8) Uani 1.000
C C143 -0.3409(3) 0.07764(13) 0.0372(2) 0.0369(10) Uani 1.000
C C144 -0.2990(3) 0.03742(13) -0.0059(2) 0.0407(10) Uani 1.000
C C145 -0.1806(3) 0.01606(12) 0.0265(2) 0.0405(10) Uani 1.000
C C146 -0.1062(3) 0.03479(10) 0.1019(2) 0.0311(8) Uani 1.000
B B1 -0.0576(3) 0.09523(11) 0.2396(2) 0.0233(8) Uani 1.000
O O3 0.7186(3) 0.33650(10) 0.3225(3) 0.0645(10) Uani 1.000
C C21 0.7980(4) 0.36894(13) 0.3270(3) 0.0433(11) Uani 1.000
C C22 0.9161(4) 0.36791(18) 0.3934(3) 0.0608(14) Uani 1.000
C C23 0.7796(6) 0.40992(17) 0.2656(4) 0.0714(19) Uani 1.000
H H1 0.53090 0.31230 0.27500 0.0280 Uiso 1.000
H H6A 0.19310 0.27790 0.55350 0.0640 Uiso 1.000
H H6B 0.31820 0.30970 0.57210 0.0640 Uiso 1.000
H H6C 0.26980 0.29820 0.47040 0.0640 Uiso 1.000
H H7A 0.68020 0.28310 0.57730 0.0690 Uiso 1.000
H H7B 0.63100 0.29420 0.47560 0.0690 Uiso 1.000
H H7C 0.55280 0.31380 0.55870 0.0690 Uiso 1.000
H H8A 0.71170 0.15190 0.56920 0.0630 Uiso 1.000
H H8B 0.74360 0.18330 0.48490 0.0630 Uiso 1.000
H H8C 0.75790 0.20290 0.58560 0.0630 Uiso 1.000
H H9A 0.36490 0.10570 0.56510 0.0560 Uiso 1.000
H H9B 0.46400 0.10430 0.48390 0.0560 Uiso 1.000
H H9C 0.52030 0.10730 0.58630 0.0560 Uiso 1.000
H H10A 0.13660 0.19980 0.58200 0.0530 Uiso 1.000
H H10B 0.14050 0.18270 0.47960 0.0530 Uiso 1.000
H H10C 0.18300 0.14950 0.56090 0.0530 Uiso 1.000
H H12 0.64580 0.24900 0.29530 0.0390 Uiso 1.000
H H13 0.64610 0.16760 0.29830 0.0460 Uiso 1.000
H H14 0.43980 0.12630 0.29470 0.0500 Uiso 1.000
H H15 0.23290 0.16710 0.29050 0.0490 Uiso 1.000
H H16 0.23130 0.24880 0.28630 0.0400 Uiso 1.000
H H18 0.24200 0.41170 0.35150 0.0580 Uiso 1.000
H H19A 0.46910 0.44700 0.34130 0.0770 Uiso 1.000
H H19B 0.40060 0.47410 0.25860 0.0770 Uiso 1.000
H H19C 0.34650 0.47910 0.35820 0.0770 Uiso 1.000
H H20A 0.21530 0.45410 0.18400 0.0670 Uiso 1.000
H H20B 0.18360 0.40140 0.17660 0.0670 Uiso 1.000
H H20C 0.10130 0.43270 0.24180 0.0670 Uiso 1.000
H H112 -0.06270 0.16490 0.10350 0.0380 Uiso 1.000
H H113 -0.05160 0.24510 0.10810 0.0440 Uiso 1.000
H H114 -0.04920 0.28470 0.24960 0.0480 Uiso 1.000
H H115 -0.05800 0.24210 0.38780 0.0480 Uiso 1.000
H H116 -0.06720 0.16150 0.38430 0.0370 Uiso 1.000
H H122 0.03880 0.08480 0.42580 0.0500 Uiso 1.000
H H123 -0.05280 0.05450 0.55910 0.0660 Uiso 1.000
H H124 -0.27330 0.02550 0.55430 0.0700 Uiso 1.000
H H125 -0.40140 0.02810 0.41420 0.0610 Uiso 1.000
H H126 -0.30830 0.05780 0.28030 0.0440 Uiso 1.000
H H132 0.12600 0.11980 0.11150 0.0350 Uiso 1.000
H H133 0.34330 0.09780 0.07750 0.0410 Uiso 1.000
H H134 0.46040 0.04310 0.17160 0.0430 Uiso 1.000
H H135 0.35220 0.01150 0.29800 0.0500 Uiso 1.000
H H136 0.13270 0.03280 0.33070 0.0440 Uiso 1.000
H H142 -0.29730 0.12310 0.14140 0.0350 Uiso 1.000
H H143 -0.42230 0.09280 0.01560 0.0440 Uiso 1.000
H H144 -0.35010 0.02510 -0.05790 0.0500 Uiso 1.000
H H145 -0.15080 -0.01170 -0.00240 0.0480 Uiso 1.000
H H146 -0.02530 0.01950 0.12270 0.0390 Uiso 1.000
H H22A 0.88880 0.35970 0.45460 0.0700 Uiso 1.000
H H22B 0.98220 0.34600 0.37460 0.0700 Uiso 1.000
H H22C 0.95870 0.39800 0.39740 0.0700 Uiso 1.000
H H23A 0.80170 0.43770 0.29910 0.0870 Uiso 1.000
H H23B 0.83740 0.40770 0.21360 0.0870 Uiso 1.000
H H23C 0.68790 0.41180 0.24210 0.0870 Uiso 1.000

loop_
_atom_type_symbol
_atom_type_description
_atom_type_scat_dispersion_real
_atom_type_scat_dispersion_imag
_atom_type_scat_source
Ru Ru -1.2594 0.8363 'International Tables Vol C Tables 4.2.6.8 and 6.1.1.4'
O O 0.0106 0.0060 'International Tables Vol C Tables 4.2.6.8 and 6.1.1.4'
N N 0.0061 0.0033 'International Tables Vol C Tables 4.2.6.8 and 6.1.1.4'
B B 0.0013 0.0007 'International Tables Vol C Tables 4.2.6.8 and 6.1.1.4'
H H 0.0000 0.0000 'International Tables Vol C Tables 4.2.6.8 and 6.1.1.4'
C C 0.0033 0.0016 'International Tables Vol C Tables 4.2.6.8 and 6.1.1.4'

loop_
_geom_angle_atom_site_label_1
_geom_angle_atom_site_label_2
_geom_angle_atom_site_label_3
_geom_angle
_geom_angle_publ_flag
C1 Ru1 C2 38.26(13) no
C1 Ru1 C3 64.28(11) no
C1 Ru1 C4 64.44(11) no
C1 Ru1 C5 38.38(12) no
C1 Ru1 C11 110.84(11) no
C1 Ru1 C12 132.51(11) no
C1 Ru1 C13 164.71(11) no
C1 Ru1 C14 158.06(13) no
C1 Ru1 C15 127.04(12) no
C1 Ru1 C16 108.14(11) no
C2 Ru1 C3 38.41(13) no
C2 Ru1 C4 64.28(11) no
C2 Ru1 C5 64.09(12) no
C2 Ru1 C11 110.46(11) no
C2 Ru1 C12 108.23(12) no
C2 Ru1 C13 127.15(13) no
C2 Ru1 C14 158.37(14) no
C2 Ru1 C15 164.43(14) no
C2 Ru1 C16 131.88(12) no
C3 Ru1 C4 38.35(11) no
C3 Ru1 C5 64.20(11) no
C3 Ru1 C11 138.06(11) no
C3 Ru1 C12 113.36(11) no
C3 Ru1 C13 106.87(11) no
C3 Ru1 C14 122.26(13) no
C3 Ru1 C15 151.99(13) no
C3 Ru1 C16 170.28(13) no
C4 Ru1 C5 38.50(11) no
C4 Ru1 C11 174.61(11) no
C4 Ru1 C12 144.42(11) no
C4 Ru1 C13 117.24(11) no
C4 Ru1 C14 106.63(11) no
C4 Ru1 C15 118.11(12) no
C4 Ru1 C16 145.74(11) no
C5 Ru1 C11 139.13(11) no
C5 Ru1 C12 170.88(12) no
C5 Ru1 C13 151.28(12) no
C5 Ru1 C14 122.14(12) no
C5 Ru1 C15 107.41(12) no
C5 Ru1 C16 114.21(11) no
C11 Ru1 C12 36.74(11) no
C11 Ru1 C13 66.54(11) no
C11 Ru1 C14 78.72(11) no
C11 Ru1 C15 66.58(12) no
C11 Ru1 C16 36.79(11) no
C12 Ru1 C13 37.14(12) no
C12 Ru1 C14 66.86(12) no
C12 Ru1 C15 78.83(12) no
C12 Ru1 C16 66.56(11) no
C13 Ru1 C14 37.10(13) no
C13 Ru1 C15 66.82(12) no
C13 Ru1 C16 79.05(11) no
C14 Ru1 C15 37.11(14) no
C14 Ru1 C16 67.11(12) no
C15 Ru1 C16 37.34(13) no
C17 O2 C18 117.4(3) no
C11 N1 C17 126.2(3) no
C11 N1 H1 104.00 no
C17 N1 H1 130.00 no
Ru1 C1 C2 70.74(17) no
C2 C1 C5 107.9(3) no
Ru1 C1 C5 70.90(17) no
Ru1 C1 C6 125.5(2) no
C5 C1 C6 125.9(3) no
C2 C1 C6 126.3(3) no
Ru1 C2 C3 70.69(17) no
Ru1 C2 C1 71.01(18) no
C1 C2 C7 125.7(3) no
Ru1 C2 C7 124.9(2) no
C1 C2 C3 108.2(3) no
C3 C2 C7 126.0(3) no
Ru1 C3 C8 125.9(2) no
C2 C3 C4 108.1(3) no
Ru1 C3 C4 70.85(16) no
C4 C3 C8 125.4(3) no
C2 C3 C8 126.4(3) no
Ru1 C3 C2 70.90(17) no
Ru1 C4 C3 70.81(17) no
C3 C4 C5 107.8(3) no
C3 C4 C9 125.7(3) no
C5 C4 C9 126.4(3) no
Ru1 C4 C9 125.8(2) no
Ru1 C4 C5 71.05(16) no
Ru1 C5 C4 70.45(16) no
Ru1 C5 C1 70.72(16) no
C1 C5 C10 125.9(3) no
C4 C5 C10 126.0(3) no
C1 C5 C4 108.0(3) no
Ru1 C5 C10 127.3(2) no
Ru1 C11 C12 69.37(17) no
Ru1 C11 N1 131.0(2) no
N1 C11 C16 122.7(3) no
Ru1 C11 C16 69.71(17) no
N1 C11 C12 118.9(3) no
C12 C11 C16 118.4(3) no
Ru1 C12 C13 71.06(17) no
C11 C12 C13 121.0(3) no
Ru1 C12 C11 73.90(17) no
C12 C13 C14 120.2(3) no
Ru1 C13 C12 71.79(17) no
Ru1 C13 C14 71.64(18) no
C13 C14 C15 119.5(3) no
Ru1 C14 C15 71.09(19) no
Ru1 C14 C13 71.26(18) no
Ru1 C15 C16 72.22(18) no
Ru1 C15 C14 71.81(19) no
C14 C15 C16 120.7(3) no
Ru1 C16 C15 70.44(18) no
Ru1 C16 C11 73.51(17) no
C11 C16 C15 120.0(3) no
O1 C17 N1 127.2(3) no
O2 C17 N1 107.5(3) no
O1 C17 O2 125.4(4) no
C19 C18 C20 112.6(4) no
O2 C18 C19 102.1(3) no
O2 C18 C20 115.1(3) no
C1 C6 H6A 110.00 no
C1 C6 H6B 109.00 no
C1 C6 H6C 109.00 no
H6A C6 H6B 110.00 no
H6A C6 H6C 110.00 no
H6B C6 H6C 109.00 no
C2 C7 H7A 109.00 no
C2 C7 H7B 109.00 no
C2 C7 H7C 110.00 no
H7A C7 H7B 109.00 no
H7A C7 H7C 110.00 no
H7B C7 H7C 110.00 no
C3 C8 H8A 110.00 no
C3 C8 H8B 109.00 no
C3 C8 H8C 110.00 no
H8A C8 H8B 109.00 no
H8A C8 H8C 110.00 no
H8B C8 H8C 109.00 no
C4 C9 H9A 109.00 no
C4 C9 H9B 109.00 no
C4 C9 H9C 110.00 no
H9A C9 H9B 109.00 no
H9A C9 H9C 110.00 no
H9B C9 H9C 110.00 no
C5 C10 H10A 109.00 no
C5 C10 H10B 109.00 no
C5 C10 H10C 110.00 no
H10A C10 H10B 109.00 no
H10A C10 H10C 110.00 no
H10B C10 H10C 109.00 no
Ru1 C12 H12 128.00 no
C11 C12 H12 119.00 no
C13 C12 H12 120.00 no
Ru1 C13 H13 129.00 no
C12 C13 H13 120.00 no
C14 C13 H13 120.00 no
Ru1 C14 H14 130.00 no
C13 C14 H14 120.00 no
C15 C14 H14 120.00 no
Ru1 C15 H15 129.00 no
C14 C15 H15 120.00 no
C16 C15 H15 119.00 no
Ru1 C16 H16 128.00 no
C11 C16 H16 120.00 no
C15 C16 H16 120.00 no
O2 C18 H18 109.00 no
C19 C18 H18 108.00 no
C20 C18 H18 109.00 no
C18 C19 H19A 111.00 no
C18 C19 H19B 110.00 no
C18 C19 H19C 110.00 no
H19A C19 H19B 108.00 no
H19A C19 H19C 108.00 no
H19B C19 H19C 108.00 no
C18 C20 H20A 111.00 no
C18 C20 H20B 110.00 no
C18 C20 H20C 111.00 no
H20A C20 H20B 108.00 no
H20A C20 H20C 108.00 no
H20B C20 H20C 109.00 no
C112 C111 C116 114.6(2) no
C112 C111 B1 122.0(2) no
C116 C111 B1 123.4(2) no
C111 C112 C113 123.1(3) no
C112 C113 C114 120.1(3) no
C113 C114 C115 118.9(3) no
C114 C115 C116 120.8(4) no
C111 C116 C115 122.5(3) no
C122 C121 C126 114.5(3) no
C122 C121 B1 123.2(3) no
C126 C121 B1 122.3(2) no
C121 C122 C123 123.0(4) no
C122 C123 C124 120.4(3) no
C123 C124 C125 118.9(4) no
C124 C125 C126 120.2(4) no
C121 C126 C125 122.9(3) no
C132 C131 C136 114.7(3) no
C132 C131 B1 119.1(2) no
C136 C131 B1 126.0(2) no
C131 C132 C133 123.2(3) no
C132 C133 C134 120.5(3) no
C133 C134 C135 118.4(3) no
C134 C135 C136 120.6(3) no
C131 C136 C135 122.6(3) no
C142 C141 C146 115.2(3) no
C142 C141 B1 123.4(2) no
C146 C141 B1 121.4(2) no
C141 C142 C143 122.8(3) no
C142 C143 C144 120.2(3) no
C143 C144 C145 119.1(3) no
C144 C145 C146 120.0(3) no
C141 C146 C145 122.8(3) no
C113 C112 H112 118.00 no
C111 C112 H112 119.00 no
C112 C113 H113 120.00 no
C114 C113 H113 120.00 no
C115 C114 H114 121.00 no
C113 C114 H114 120.00 no
C114 C115 H115 120.00 no
C116 C115 H115 120.00 no
C111 C116 H116 119.00 no
C115 C116 H116 119.00 no
C22 C21 C23 118.4(4) no
O3 C21 C23 121.1(4) no
O3 C21 C22 120.5(4) no
C121 C122 H122 119.00 no
C123 C122 H122 118.00 no
C122 C123 H123 120.00 no
C124 C123 H123 120.00 no
C123 C124 H124 121.00 no
C125 C124 H124 120.00 no
C126 C125 H125 120.00 no
C124 C125 H125 120.00 no
C125 C126 H126 119.00 no
C121 C126 H126 118.00 no
C131 C132 H132 119.00 no
C133 C132 H132 118.00 no
C134 C133 H133 120.00 no
C132 C133 H133 120.00 no
C135 C134 H134 121.00 no
C133 C134 H134 121.00 no
C136 C135 H135 120.00 no
C134 C135 H135 120.00 no
C131 C136 H136 119.00 no
C135 C136 H136 118.00 no
C141 C142 H142 119.00 no
C143 C142 H142 118.00 no
C142 C143 H143 120.00 no
C144 C143 H143 120.00 no
C145 C144 H144 121.00 no
C143 C144 H144 120.00 no
C144 C145 H145 120.00 no
C146 C145 H145 120.00 no
C141 C146 H146 119.00 no
C145 C146 H146 118.00 no
C21 C22 H22C 111.00 no
C21 C22 H22A 111.00 no
C21 C22 H22B 111.00 no
H22A C22 H22C 108.00 no
H22B C22 H22C 108.00 no
H22A C22 H22B 108.00 no
C21 C23 H23A 110.00 no
C21 C23 H23C 110.00 no
H23A C23 H23B 108.00 no
C21 C23 H23B 110.00 no
H23B C23 H23C 108.00 no
H23A C23 H23C 109.00 no
C111 B1 C131 107.8(2) no
C111 B1 C141 111.0(2) no
C121 B1 C141 109.1(2) no
C131 B1 C141 106.2(2) no
C121 B1 C131 113.5(2) no
C111 B1 C121 109.2(2) no

loop_
_geom_bond_atom_site_label_1
_geom_bond_atom_site_label_2
_geom_bond_distance
_geom_bond_publ_flag
Ru1 C1 2.181(3) no
Ru1 C2 2.178(3) no
Ru1 C3 2.175(3) no
Ru1 C4 2.175(3) no
Ru1 C5 2.184(3) no
Ru1 C11 2.272(3) no
Ru1 C12 2.213(3) no
Ru1 C13 2.204(3) no
Ru1 C14 2.208(3) no
Ru1 C15 2.199(3) no
Ru1 C16 2.222(3) no
O1 C17 1.207(5) no
O2 C17 1.339(5) no
O2 C18 1.464(5) no
O3 C21 1.219(5) no
N1 C11 1.394(4) no
N1 C17 1.387(5) no
N1 H1 0.8800 no
C1 C5 1.435(4) no
C1 C6 1.495(5) no
C1 C2 1.428(5) no
C2 C7 1.505(6) no
C2 C3 1.432(5) no
C3 C4 1.429(4) no
C3 C8 1.499(5) no
C4 C5 1.437(4) no
C4 C9 1.492(5) no
C5 C10 1.496(5) no
C11 C16 1.419(4) no
C11 C12 1.414(4) no
C12 C13 1.407(5) no
C13 C14 1.404(5) no
C14 C15 1.403(5) no
C15 C16 1.416(5) no
C18 C20 1.484(6) no
C18 C19 1.506(6) no
C6 H6A 0.9500 no
C6 H6B 0.9500 no
C6 H6C 0.9500 no
C7 H7A 0.9500 no
C7 H7B 0.9500 no
C7 H7C 0.9500 no
C8 H8B 0.9600 no
C8 H8C 0.9500 no
C8 H8A 0.9500 no
C9 H9B 0.9500 no
C9 H9C 0.9400 no
C9 H9A 0.9600 no
C10 H10B 0.9600 no
C10 H10C 0.9500 no
C10 H10A 0.9500 no
C12 H12 0.9500 no
C13 H13 0.9500 no
C14 H14 0.9500 no
C15 H15 0.9500 no
C16 H16 0.9500 no
C18 H18 0.9500 no
C19 H19A 0.9500 no
C19 H19C 0.9600 no
C19 H19B 0.9600 no
C20 H20A 0.9600 no
C20 H20B 0.9600 no
C20 H20C 0.9500 no
C111 C112 1.404(4) no
C111 C116 1.405(4) no
C111 B1 1.652(4) no
C112 C113 1.399(4) no
C113 C114 1.379(6) no
C114 C115 1.373(6) no
C115 C116 1.400(5) no
C121 C126 1.393(4) no
C121 B1 1.650(4) no
C121 C122 1.404(4) no
C122 C123 1.390(5) no
C123 C124 1.364(7) no
C124 C125 1.377(6) no
C125 C126 1.398(5) no
C131 C136 1.396(4) no
C131 B1 1.655(4) no
C131 C132 1.398(4) no
C132 C133 1.385(4) no
C133 C134 1.383(4) no
C134 C135 1.370(5) no
C135 C136 1.400(4) no
C141 C142 1.402(4) no
C141 C146 1.402(4) no
C141 B1 1.647(4) no
C142 C143 1.390(4) no
C143 C144 1.384(5) no
C144 C145 1.384(4) no
C145 C146 1.391(4) no
C112 H112 0.9500 no
C113 H113 0.9400 no
C114 H114 0.9500 no
C115 H115 0.9500 no
C116 H116 0.9500 no
C21 C22 1.475(6) no
C21 C23 1.479(7) no
C122 H122 0.9500 no
C123 H123 0.9500 no
C124 H124 0.9500 no
C125 H125 0.9500 no
C126 H126 0.9500 no
C132 H132 0.9500 no
C133 H133 0.9600 no
C134 H134 0.9500 no
C135 H135 0.9400 no
C136 H136 0.9500 no
C142 H142 0.9500 no
C143 H143 0.9500 no
C144 H144 0.9500 no
C145 H145 0.9500 no
C146 H146 0.9500 no
C22 H22A 0.9600 no
C22 H22B 0.9500 no
C22 H22C 0.9600 no
C23 H23A 0.9500 no
C23 H23B 0.9600 no
C23 H23C 0.9500 no

loop_
_geom_contact_atom_site_label_1
_geom_contact_atom_site_label_2
_geom_contact_distance
_geom_contact_site_symmetry_2
_geom_contact_publ_flag
O1 C16 2.858(4) . no
O1 C20 3.166(5) . no
O3 C12 3.386(4) . no
O3 N1 2.890(4) . no
O1 H16 2.2400 . no
O1 H18 2.5700 . no
O1 H22B 2.6600 1_455 no
O1 H20B 2.8400 . no
O1 H6C 2.5600 . no
O3 H1 2.0700 . no
O3 H7B 2.6800 . no
O3 H12 2.6400 . no
N1 O3 2.890(4) . no
C1 C16 3.566(4) . no
C1 C4 2.323(4) . no
C1 C7 2.610(6) . no
C1 C3 2.317(4) . no
C1 C10 2.610(5) . no
C2 C5 2.314(5) . no
C2 C6 2.608(6) . no
C2 C4 2.316(4) . no
C2 C12 3.557(4) . no
C2 C8 2.617(6) . no
C3 C13 3.517(4) . no
C3 C9 2.599(5) . no
C3 C1 2.317(4) . no
C3 C5 2.316(4) . no
C3 C7 2.617(5) . no
C4 C14 3.516(4) . no
C4 C10 2.614(5) . no
C4 C8 2.602(5) . no
C4 C1 2.323(4) . no
C4 C2 2.316(4) . no
C5 C9 2.615(5) . no
C5 C6 2.609(5) . no
C5 C15 3.532(4) . no
C5 C2 2.314(5) . no
C5 C3 2.316(4) . no
C11 C14 2.842(5) . no
C11 C15 2.455(5) . no
C11 C13 2.456(5) . no
C12 O3 3.386(4) . no
C12 C14 2.436(5) . no
C12 C2 3.557(4) . no
C12 C16 2.434(4) . no
C12 N1 2.419(4) . no
C12 C15 2.802(5) . no
C13 C3 3.517(4) . no
C13 C11 2.456(5) . no
C13 C16 2.817(4) . no
C13 C15 2.424(5) . no
C14 C12 2.436(5) . no
C14 C16 2.449(5) . no
C14 C133 3.430(4) . no
C14 C11 2.842(5) . no
C14 C134 3.505(5) . no
C14 C4 3.516(4) . no
C15 C12 2.802(5) . no
C15 C11 2.455(5) . no
C15 C132 3.464(5) . no
C15 C13 2.424(5) . no
C15 C5 3.532(4) . no
C16 N1 2.468(4) . no
C16 C1 3.566(4) . no
C16 O1 2.858(4) . no
C16 C12 2.434(4) . no
C16 C14 2.449(5) . no
C16 C13 2.817(4) . no
C19 C145 3.518(6) 2_555 no
C20 O1 3.166(5) . no
C6 H7C 2.8200 . no
C6 H10A 2.9600 . no
C7 H8C 2.9600 . no
C7 H6B 2.9400 . no
C8 H7A 2.9400 . no
C8 H9C 2.9200 . no
C9 H10C 2.8200 . no
C9 H8A 2.7800 . no
C10 H20B 3.0700 4_555 no
C10 H9A 2.8200 . no
C10 H6A 2.8100 . no
C11 H16 2.0700 . no
C11 H12 2.0600 . no
C12 H13 2.0500 . no
C112 C132 3.297(4) . no
C112 C142 3.218(4) . no
C13 H12 2.0500 . no
C13 H14 2.0500 . no
C14 H15 2.0500 . no
C14 H13 2.0500 . no
C15 H14 2.0500 . no
C15 H16 2.0600 . no
C116 C122 3.317(5) . no
C16 H15 2.0600 . no
C17 H6C 2.9200 . no
C17 H16 2.7200 . no
C17 H20B 2.8600 . no
C19 H134 2.9000 2_655 no
C20 H9A 3.0100 4_554 no
C21 H114 3.0900 1_655 no
C122 C136 3.172(5) . no
C122 C116 3.317(5) . no
C126 C142 3.395(4) . no
C132 C15 3.464(5) . no
C132 C112 3.297(4) . no
C132 C146 3.328(4) . no
C133 C14 3.430(4) . no
C134 C14 3.505(5) . no
C136 C122 3.172(5) . no
C142 C126 3.395(4) . no
C142 C112 3.218(4) . no
C145 C19 3.518(6) 2_545 no
C146 C132 3.328(4) . no
C111 H142 2.8200 . no
C111 H132 2.8700 . no
C111 H13 3.0400 1_455 no
C111 H15 3.0000 . no
C112 H7A 2.9900 4_454 no
C112 H142 2.8600 . no
C112 H132 2.6500 . no
C113 H10A 3.0700 4_554 no
C113 H7A 2.8700 4_454 no
C113 H8C 2.9000 4_454 no
C113 H6A 2.9800 4_554 no
C114 H12 3.0700 1_455 no
C114 H16 2.8400 . no
C115 H12 3.0100 1_455 no
C115 H16 3.0200 . no
C116 H10B 2.9100 . no
C116 H15 3.0000 . no
C116 H13 2.9000 1_455 no
C116 H8B 3.0200 1_455 no
C121 H136 2.7800 . no
C121 H116 2.6700 . no
C122 H136 2.5500 . no
C122 H116 2.6200 . no
C125 H20A 3.0100 2_545 no
C125 H9B 3.1000 1_455 no
C126 H19B 3.0800 2_545 no
C126 H20A 3.0100 2_545 no
C131 H122 2.9600 . no
C131 H146 2.5700 . no
C131 H15 2.9600 . no
C132 H146 2.9800 . no
C132 H15 2.8800 . no
C132 H112 3.0600 . no
C133 H14 2.9400 . no
C134 H144 2.8800 3_555 no
C134 H14 2.7200 . no
C135 H23A 3.0600 2_645 no
C135 H14 3.0100 . no
C136 H122 2.7700 . no
C136 H146 3.0200 . no
C141 H126 2.5900 . no
C141 H132 3.0300 . no
C141 H112 2.7800 . no
C142 H112 2.8300 . no
C142 H22A 3.0600 4_454 no
C142 H126 2.6900 . no
C143 H134 2.9800 1_455 no
C144 H23A 3.0900 4_454 no
C144 H19C 2.7600 2_545 no
C145 H19C 2.6000 2_545 no
C146 H19C 2.9400 2_545 no
C146 H145 3.0300 3_555 no
H1 H12 2.1600 . no
H1 O3 2.0700 . no
H6A C10 2.8100 . no
H6A C113 2.9800 4_555 no
H6A H10A 2.3600 . no
H6B H7C 2.3300 . no
H6B C7 2.9400 . no
H6C C17 2.9200 . no
H6C O1 2.5600 . no
H7A C8 2.9400 . no
H7A C113 2.8700 4_655 no
H7A H8C 2.4300 . no
H7A C112 2.9900 4_655 no
H7B O3 2.6800 . no
H7C H6B 2.3300 . no
H7C C6 2.8200 . no
H7C H142 2.6000 4_655 no
H8A H9C 2.3100 . no
H8A C9 2.7800 . no
H8B H116 2.4900 1_655 no
H8B C116 3.0200 1_655 no
H8C C7 2.9600 . no
H8C H7A 2.4300 . no
H8C C113 2.9000 4_655 no
H8C H113 2.4100 4_655 no
H9A H20B 2.4600 4_555 no
H9A C20 3.0100 4_555 no
H9A C10 2.8200 . no
H9A H10C 2.1900 . no
H9B C125 3.1000 1_655 no
H9C H8A 2.3100 . no
H9C C8 2.9200 . no
H10A H6A 2.3600 . no
H10A H113 2.4800 4_555 no
H10A C6 2.9600 . no
H10A C113 3.0700 4_555 no
H10B H116 2.4900 . no
H10B C116 2.9100 . no
H10C C9 2.8200 . no
H10C H20B 2.2100 4_555 no
H10C H9A 2.1900 . no
H12 C114 3.0700 1_655 no
H12 C115 3.0100 1_655 no
H12 O3 2.6400 . no
H12 H1 2.1600 . no
H13 C116 2.9000 1_655 no
H13 C111 3.0400 1_655 no
H14 C135 3.0100 . no
H14 C134 2.7200 . no
H14 C133 2.9400 . no
H15 C116 3.0000 . no
H15 C131 2.9600 . no
H15 C132 2.8800 . no
H15 C111 3.0000 . no
H16 O1 2.2400 . no
H16 C17 2.7200 . no
H16 C114 2.8400 . no
H16 C115 3.0200 . no
H18 O1 2.5700 . no
H19A H144 2.3900 4_655 no
H19B H134 2.5900 2_655 no
H19B C126 3.0800 2_555 no
H19B H20A 2.1600 . no
H19C C145 2.6000 2_555 no
H19C C144 2.7600 2_555 no
H19C C146 2.9400 2_555 no
H20A C126 3.0100 2_555 no
H20A H19B 2.1600 . no
H20A C125 3.0100 2_555 no
H20B C17 2.8600 . no
H20B H10C 2.2100 4_554 no
H20B C10 3.0700 4_554 no
H20B O1 2.8400 . no
H20B H9A 2.4600 4_554 no
H22A C142 3.0600 4_655 no
H22A H112 2.2800 4_655 no
H22B H114 2.5300 1_655 no
H22B O1 2.6600 1_655 no
H22C H23A 2.3500 . no
H23A H22C 2.3500 . no
H23A C144 3.0900 4_655 no
H23A C135 3.0600 2_655 no
H112 C141 2.7800 . no
H112 C132 3.0600 . no
H112 H22A 2.2800 4_454 no
H112 C142 2.8300 . no
H112 H132 2.2700 . no
H113 H8C 2.4100 4_454 no
H113 H10A 2.4800 4_554 no
H114 H22B 2.5300 1_455 no
H114 C21 3.0900 1_455 no
H116 H122 2.5100 . no
H116 C121 2.6700 . no
H116 C122 2.6200 . no
H116 H8B 2.4900 1_455 no
H116 H10B 2.4900 . no
H122 C136 2.7700 . no
H122 H116 2.5100 . no
H122 C131 2.9600 . no
H122 H136 2.2500 . no
H124 H135 2.5200 3_556 no
H126 C142 2.6900 . no
H126 C141 2.5900 . no
H132 C112 2.6500 . no
H132 C141 3.0300 . no
H132 C111 2.8700 . no
H132 H112 2.2700 . no
H133 H143 2.5200 1_655 no
H134 C19 2.9000 2_645 no
H134 H19B 2.5900 2_645 no
H134 C143 2.9800 1_655 no
H135 H124 2.5200 3_556 no
H136 H122 2.2500 . no
H136 C121 2.7800 . no
H136 C122 2.5500 . no
H142 H7C 2.6000 4_454 no
H142 C111 2.8200 . no
H142 C112 2.8600 . no
H143 H133 2.5200 1_455 no
H144 C134 2.8800 3_555 no
H144 H19A 2.3900 4_454 no
H145 C146 3.0300 3_555 no
H145 H146 2.5100 3_555 no
H146 H145 2.5100 3_555 no
H146 C131 2.5700 . no
H146 C132 2.9800 . no
H146 C136 3.0200 . no

loop_
_geom_hbond_atom_site_label_D
_geom_hbond_atom_site_label_H
_geom_hbond_atom_site_label_A
_geom_hbond_distance_DH
_geom_hbond_distance_HA
_geom_hbond_distance_DA
_geom_hbond_angle_DHA
_geom_hbond_publ_flag
N1 H1 O3 0.88 2.07 2.890(4) 154 yes
C6 H6C O1 0.95 2.56 3.512(5) 174 yes

loop_
_geom_torsion_atom_site_label_1
_geom_torsion_atom_site_label_2
_geom_torsion_atom_site_label_3
_geom_torsion_atom_site_label_4
_geom_torsion
_geom_torsion_publ_flag
C2 Ru1 C1 C5 -117.7(2) no
C2 Ru1 C1 C6 121.4(4) no
C3 Ru1 C1 C2 37.46(18) no
C3 Ru1 C1 C5 -80.22(19) no
C3 Ru1 C1 C6 158.8(3) no
C4 Ru1 C1 C2 80.19(19) no
C4 Ru1 C1 C5 -37.50(17) no
C4 Ru1 C1 C6 -158.5(3) no
C5 Ru1 C1 C2 117.7(2) no
C5 Ru1 C1 C6 -121.0(4) no
C11 Ru1 C1 C2 -96.97(18) no
C11 Ru1 C1 C5 145.35(17) no
C11 Ru1 C1 C6 24.4(3) no
C12 Ru1 C1 C2 -61.5(2) no
C12 Ru1 C1 C5 -179.17(16) no
C12 Ru1 C1 C6 59.9(3) no
C14 Ru1 C1 C2 150.4(3) no
C14 Ru1 C1 C5 32.7(4) no
C14 Ru1 C1 C6 -88.2(4) no
C15 Ru1 C1 C2 -172.76(18) no
C15 Ru1 C1 C5 69.6(2) no
C15 Ru1 C1 C6 -51.4(3) no
C16 Ru1 C1 C2 -135.98(18) no
C16 Ru1 C1 C5 106.34(18) no
C16 Ru1 C1 C6 -14.6(3) no
C1 Ru1 C2 C3 118.1(3) no
C1 Ru1 C2 C7 -120.9(4) no
C3 Ru1 C2 C1 -118.1(3) no
C3 Ru1 C2 C7 121.0(4) no
C4 Ru1 C2 C1 -80.65(19) no
C4 Ru1 C2 C3 37.48(17) no
C4 Ru1 C2 C7 158.5(4) no
C5 Ru1 C2 C1 -37.68(18) no
C5 Ru1 C2 C3 80.44(19) no
C5 Ru1 C2 C7 -158.5(4) no
C11 Ru1 C2 C1 98.05(19) no
C11 Ru1 C2 C3 -143.82(18) no
C11 Ru1 C2 C7 -22.8(4) no
C12 Ru1 C2 C1 137.00(18) no
C12 Ru1 C2 C3 -104.87(19) no
C12 Ru1 C2 C7 16.2(4) no
C13 Ru1 C2 C1 173.55(18) no
C13 Ru1 C2 C3 -68.3(2) no
C13 Ru1 C2 C7 52.7(4) no
C14 Ru1 C2 C1 -150.0(3) no
C14 Ru1 C2 C3 -31.9(4) no
C14 Ru1 C2 C7 89.2(4) no
C16 Ru1 C2 C1 62.5(2) no
C16 Ru1 C2 C3 -179.38(17) no
C16 Ru1 C2 C7 -58.4(4) no
C1 Ru1 C3 C2 -37.31(19) no
C1 Ru1 C3 C4 80.62(18) no
C1 Ru1 C3 C8 -159.0(4) no
C2 Ru1 C3 C4 117.9(3) no
C2 Ru1 C3 C8 -121.7(4) no
C4 Ru1 C3 C2 -117.9(3) no
C4 Ru1 C3 C8 120.4(4) no
C5 Ru1 C3 C2 -80.1(2) no
C5 Ru1 C3 C4 37.81(17) no
C5 Ru1 C3 C8 158.2(4) no
C11 Ru1 C3 C2 55.8(3) no
C11 Ru1 C3 C4 173.76(17) no
C11 Ru1 C3 C8 -65.8(4) no
C12 Ru1 C3 C2 90.2(2) no
C12 Ru1 C3 C4 -151.87(17) no
C12 Ru1 C3 C8 -31.5(4) no
C13 Ru1 C3 C2 129.3(2) no
C13 Ru1 C3 C4 -112.80(18) no
C13 Ru1 C3 C8 7.6(4) no
C14 Ru1 C3 C2 166.7(2) no
C14 Ru1 C3 C4 -75.4(2) no
C14 Ru1 C3 C8 45.0(4) no
C15 Ru1 C3 C2 -158.5(3) no
C15 Ru1 C3 C4 -40.6(3) no
C15 Ru1 C3 C8 79.8(4) no
C1 Ru1 C4 C3 -80.17(19) no
C1 Ru1 C4 C5 37.38(17) no
C1 Ru1 C4 C9 159.2(3) no
C2 Ru1 C4 C3 -37.54(19) no
C2 Ru1 C4 C5 80.0(2) no
C2 Ru1 C4 C9 -158.2(3) no
C3 Ru1 C4 C5 117.6(2) no
C3 Ru1 C4 C9 -120.7(3) no
C5 Ru1 C4 C3 -117.6(2) no
C5 Ru1 C4 C9 121.8(3) no
C12 Ru1 C4 C3 48.1(3) no
C12 Ru1 C4 C5 165.61(19) no
C12 Ru1 C4 C9 -72.6(3) no
C13 Ru1 C4 C3 82.9(2) no
C13 Ru1 C4 C5 -159.61(17) no
C13 Ru1 C4 C9 -37.8(3) no
C14 Ru1 C4 C3 121.36(19) no
C14 Ru1 C4 C5 -121.09(19) no
C14 Ru1 C4 C9 0.7(3) no
C15 Ru1 C4 C3 159.73(19) no
C15 Ru1 C4 C5 -82.7(2) no
C15 Ru1 C4 C9 39.0(3) no
C16 Ru1 C4 C3 -165.1(2) no
C16 Ru1 C4 C5 -47.5(3) no
C16 Ru1 C4 C9 74.3(3) no
C1 Ru1 C5 C4 -118.1(2) no
C1 Ru1 C5 C10 121.0(4) no
C2 Ru1 C5 C1 37.56(17) no
C2 Ru1 C5 C4 -80.54(19) no
C2 Ru1 C5 C10 158.5(3) no
C3 Ru1 C5 C1 80.44(19) no
C3 Ru1 C5 C4 -37.66(17) no
C3 Ru1 C5 C10 -158.6(3) no
C4 Ru1 C5 C1 118.1(2) no
C4 Ru1 C5 C10 -120.9(4) no
C11 Ru1 C5 C1 -54.3(2) no
C11 Ru1 C5 C4 -172.40(17) no
C11 Ru1 C5 C10 66.7(4) no
C13 Ru1 C5 C1 158.3(2) no
C13 Ru1 C5 C4 40.2(3) no
C13 Ru1 C5 C10 -80.8(4) no
C14 Ru1 C5 C1 -166.20(18) no
C14 Ru1 C5 C4 75.7(2) no
C14 Ru1 C5 C10 -45.2(3) no
C15 Ru1 C5 C1 -128.39(18) no
C15 Ru1 C5 C4 113.51(18) no
C15 Ru1 C5 C10 -7.4(3) no
C16 Ru1 C5 C1 -88.98(19) no
C16 Ru1 C5 C4 152.92(17) no
C16 Ru1 C5 C10 32.0(3) no
C1 Ru1 C11 N1 23.4(3) no
C1 Ru1 C11 C12 134.33(18) no
C1 Ru1 C11 C16 -92.70(19) no
C2 Ru1 C11 N1 -17.6(3) no
C2 Ru1 C11 C12 93.3(2) no
C2 Ru1 C11 C16 -133.7(2) no
C3 Ru1 C11 N1 -50.8(4) no
C3 Ru1 C11 C12 60.1(2) no
C3 Ru1 C11 C16 -166.97(19) no
C5 Ru1 C11 N1 56.1(3) no
C5 Ru1 C11 C12 166.98(18) no
C5 Ru1 C11 C16 -60.1(2) no
C12 Ru1 C11 N1 -110.9(3) no
C12 Ru1 C11 C16 133.0(3) no
C13 Ru1 C11 N1 -140.3(3) no
C13 Ru1 C11 C12 -29.39(17) no
C13 Ru1 C11 C16 103.6(2) no
C14 Ru1 C11 N1 -177.2(3) no
C14 Ru1 C11 C12 -66.26(19) no
C14 Ru1 C11 C16 66.7(2) no
C15 Ru1 C11 N1 146.0(3) no
C15 Ru1 C11 C12 -103.2(2) no
C15 Ru1 C11 C16 29.82(19) no
C16 Ru1 C11 N1 116.2(4) no
C16 Ru1 C11 C12 -133.0(3) no
C1 Ru1 C12 C11 -65.1(2) no
C1 Ru1 C12 C13 163.13(17) no
C2 Ru1 C12 C11 -100.03(19) no
C2 Ru1 C12 C13 128.18(18) no
C3 Ru1 C12 C11 -140.88(18) no
C3 Ru1 C12 C13 87.33(19) no
C4 Ru1 C12 C11 -171.06(18) no
C4 Ru1 C12 C13 57.1(3) no
C11 Ru1 C12 C13 -131.8(3) no
C13 Ru1 C12 C11 131.8(3) no
C14 Ru1 C12 C11 102.5(2) no
C14 Ru1 C12 C13 -29.27(18) no
C15 Ru1 C12 C11 65.62(19) no
C15 Ru1 C12 C13 -66.18(19) no
C16 Ru1 C12 C11 28.53(18) no
C16 Ru1 C12 C13 -103.27(19) no
C2 Ru1 C13 C12 -69.5(2) no
C2 Ru1 C13 C14 158.69(18) no
C3 Ru1 C13 C12 -106.61(18) no
C3 Ru1 C13 C14 121.6(2) no
C4 Ru1 C13 C12 -146.65(17) no
C4 Ru1 C13 C14 81.5(2) no
C5 Ru1 C13 C12 -173.5(2) no
C5 Ru1 C13 C14 54.7(3) no
C11 Ru1 C13 C12 29.09(17) no
C11 Ru1 C13 C14 -102.7(2) no
C12 Ru1 C13 C14 -131.8(3) no
C14 Ru1 C13 C12 131.8(3) no
C15 Ru1 C13 C12 102.5(2) no
C15 Ru1 C13 C14 -29.31(19) no
C16 Ru1 C13 C12 65.45(18) no
C16 Ru1 C13 C14 -66.4(2) no
C1 Ru1 C14 C13 -175.8(3) no
C1 Ru1 C14 C15 52.5(4) no
C2 Ru1 C14 C13 -51.8(4) no
C2 Ru1 C14 C15 176.5(3) no
C3 Ru1 C14 C13 -74.6(2) no
C3 Ru1 C14 C15 153.64(19) no
C4 Ru1 C14 C13 -113.39(19) no
C4 Ru1 C14 C15 114.9(2) no
C5 Ru1 C14 C13 -152.41(18) no
C5 Ru1 C14 C15 75.8(2) no
C11 Ru1 C14 C13 65.85(19) no
C11 Ru1 C14 C15 -65.9(2) no
C12 Ru1 C14 C13 29.30(18) no
C12 Ru1 C14 C15 -102.5(2) no
C13 Ru1 C14 C15 -131.8(3) no
C15 Ru1 C14 C13 131.8(3) no
C16 Ru1 C14 C13 102.5(2) no
C16 Ru1 C14 C15 -29.26(19) no
C1 Ru1 C15 C14 -158.21(19) no
C1 Ru1 C15 C16 69.7(2) no
C3 Ru1 C15 C14 -53.1(3) no
C3 Ru1 C15 C16 174.9(2) no
C4 Ru1 C15 C14 -80.3(2) no
C4 Ru1 C15 C16 147.63(17) no
C5 Ru1 C15 C14 -120.6(2) no
C5 Ru1 C15 C16 107.31(19) no
C11 Ru1 C15 C14 102.7(2) no
C11 Ru1 C15 C16 -29.40(17) no
C12 Ru1 C15 C14 66.2(2) no
C12 Ru1 C15 C16 -65.82(19) no
C13 Ru1 C15 C14 29.31(19) no
C13 Ru1 C15 C16 -102.8(2) no
C14 Ru1 C15 C16 -132.1(3) no
C16 Ru1 C15 C14 132.1(3) no
C1 Ru1 C16 C11 100.78(19) no
C1 Ru1 C16 C15 -128.0(2) no
C2 Ru1 C16 C11 65.5(2) no
C2 Ru1 C16 C15 -163.3(2) no
C4 Ru1 C16 C11 171.78(19) no
C4 Ru1 C16 C15 -57.0(3) no
C5 Ru1 C16 C11 141.57(18) no
C5 Ru1 C16 C15 -87.2(2) no
C11 Ru1 C16 C15 131.2(3) no
C12 Ru1 C16 C11 -28.49(17) no
C12 Ru1 C16 C15 102.7(2) no
C13 Ru1 C16 C11 -65.26(19) no
C13 Ru1 C16 C15 66.0(2) no
C14 Ru1 C16 C11 -102.1(2) no
C14 Ru1 C16 C15 29.1(2) no
C15 Ru1 C16 C11 -131.2(3) no
C18 O2 C17 O1 5.9(5) no
C18 O2 C17 N1 -173.9(3) no
C17 O2 C18 C19 160.2(3) no
C17 O2 C18 C20 -77.6(4) no
C17 N1 C11 Ru1 -81.3(4) no
C17 N1 C11 C16 9.3(5) no
C11 N1 C17 O1 0.2(5) no
C17 N1 C11 C12 -168.2(3) no
C11 N1 C17 O2 179.9(3) no
C5 C1 C2 C3 0.3(3) no
C6 C1 C2 Ru1 -120.5(3) no
C6 C1 C2 C3 178.3(3) no
C5 C1 C2 C7 -178.6(3) no
Ru1 C1 C5 C4 60.9(2) no
Ru1 C1 C5 C10 -122.7(3) no
C2 C1 C5 Ru1 -61.43(19) no
C2 C1 C5 C4 -0.5(3) no
C2 C1 C5 C10 175.9(3) no
C6 C1 C5 Ru1 120.6(3) no
C6 C1 C2 C7 -0.6(5) no
Ru1 C1 C2 C3 -61.2(2) no
Ru1 C1 C2 C7 119.9(3) no
C5 C1 C2 Ru1 61.5(2) no
C6 C1 C5 C4 -178.5(3) no
C6 C1 C5 C10 -2.1(5) no
C1 C2 C3 C4 0.0(3) no
C7 C2 C3 C4 178.9(3) no
C1 C2 C3 C8 -177.5(3) no
C7 C2 C3 Ru1 -119.7(3) no
Ru1 C2 C3 C4 -61.4(2) no
Ru1 C2 C3 C8 121.1(3) no
C1 C2 C3 Ru1 61.4(2) no
C7 C2 C3 C8 1.4(5) no
C2 C3 C4 C9 -177.8(3) no
C8 C3 C4 Ru1 -121.0(3) no
Ru1 C3 C4 C5 -61.8(2) no
Ru1 C3 C4 C9 120.8(3) no
C2 C3 C4 Ru1 61.4(2) no
C2 C3 C4 C5 -0.3(3) no
C8 C3 C4 C5 177.2(3) no
C8 C3 C4 C9 -0.2(5) no
C3 C4 C5 Ru1 61.6(2) no
C9 C4 C5 Ru1 -121.0(3) no
C3 C4 C5 C1 0.5(3) no
C3 C4 C5 C10 -175.9(3) no
Ru1 C4 C5 C1 -61.1(2) no
Ru1 C4 C5 C10 122.5(3) no
C9 C4 C5 C1 177.9(3) no
C9 C4 C5 C10 1.5(5) no
C16 C11 C12 C13 4.1(4) no
N1 C11 C12 C13 -178.3(3) no
C16 C11 C12 Ru1 -51.3(2) no
Ru1 C11 C12 C13 55.4(2) no
N1 C11 C12 Ru1 126.3(3) no
C12 C11 C16 C15 -3.8(4) no
Ru1 C11 C16 C15 -55.0(2) no
N1 C11 C16 Ru1 -126.4(3) no
N1 C11 C16 C15 178.7(3) no
C12 C11 C16 Ru1 51.1(2) no
Ru1 C12 C13 C14 54.9(2) no
C11 C12 C13 C14 -1.8(4) no
C11 C12 C13 Ru1 -56.7(2) no
C12 C13 C14 Ru1 -55.0(2) no
Ru1 C13 C14 C15 54.2(2) no
C12 C13 C14 C15 -0.8(4) no
C13 C14 C15 Ru1 -54.3(2) no
Ru1 C14 C15 C16 55.3(3) no
C13 C14 C15 C16 1.1(4) no
C14 C15 C16 C11 1.3(4) no
Ru1 C15 C16 C11 56.4(2) no
C14 C15 C16 Ru1 -55.1(3) no
C116 C111 C112 H112 -178.00 no
B1 C111 C112 H112 5.00 no
C112 C111 C116 H116 178.00 no
B1 C111 C116 H116 -5.00 no
C111 C112 C113 H113 179.00 no
H112 C112 C113 C114 179.00 no
H112 C112 C113 H113 -1.00 no
C112 C113 C114 H114 180.00 no
H113 C113 C114 C115 -180.00 no
H113 C113 C114 H114 1.00 no
C113 C114 C115 H115 -179.00 no
H114 C114 C115 C116 -180.00 no
H114 C114 C115 H115 0.00 no
C114 C115 C116 H116 -179.00 no
H115 C115 C116 C111 -180.00 no
H115 C115 C116 H116 1.00 no
C126 C121 C122 H122 -178.00 no
B1 C121 C122 H122 0.00 no
C122 C121 C126 H126 178.00 no
B1 C121 C126 H126 1.00 no
C121 C122 C123 H123 179.00 no
H122 C122 C123 C124 178.00 no
H122 C122 C123 H123 -1.00 no
C122 C123 C124 H124 179.00 no
H123 C123 C124 C125 180.00 no
H123 C123 C124 H124 -1.00 no
C123 C124 C125 H125 -179.00 no
H124 C124 C125 C126 -179.00 no
H124 C124 C125 H125 2.00 no
C124 C125 C126 H126 -179.00 no
H125 C125 C126 C121 180.00 no
H125 C125 C126 H126 -1.00 no
C136 C131 C132 H132 179.00 no
B1 C131 C132 H132 4.00 no
C132 C131 C136 H136 -179.00 no
B1 C131 C136 H136 -5.00 no
C131 C132 C133 H133 180.00 no
H132 C132 C133 C134 180.00 no
H132 C132 C133 H133 0.00 no
C132 C133 C134 H134 -180.00 no
H133 C133 C134 C135 -180.00 no
H133 C133 C134 H134 0.00 no
C133 C134 C135 H135 180.00 no
H134 C134 C135 C136 -179.00 no
H134 C134 C135 H135 1.00 no
C134 C135 C136 H136 180.00 no
H135 C135 C136 C131 179.00 no
H135 C135 C136 H136 0.00 no
C146 C141 C142 H142 179.00 no
B1 C141 C142 H142 3.00 no
C142 C141 C146 H146 180.00 no
B1 C141 C146 H146 -3.00 no
C141 C142 C143 H143 -180.00 no
H142 C142 C143 C144 -179.00 no
H142 C142 C143 H143 0.00 no
C142 C143 C144 H144 -180.00 no
H143 C143 C144 C145 180.00 no
H143 C143 C144 H144 1.00 no
C143 C144 C145 H145 180.00 no
H144 C144 C145 C146 179.00 no
H144 C144 C145 H145 -2.00 no
C144 C145 C146 H146 -180.00 no
H145 C145 C146 C141 -180.00 no
H145 C145 C146 H146 1.00 no
